data_4301248
loop_
_publ_author_name
'Stanislav Groysman'
'R. H. Holm'

_publ_section_title
;
A Series of Mononuclear Quasi-Two-Coordinate Copper(I) Complexes Employing
a Sterically Demanding Thiolate Ligand
;
_journal_name_full 'Inorganic Chemistry'
_journal_page_first 621
_journal_page_last 627
_journal_paper_doi 10.1021/ic801836k
_journal_volume 48
_journal_year 2009
_chemical_formula_sum 'C41 H52 Cu2 P S2'
_chemical_formula_weight 767.00
_chemical_name_systematic
; 
 ? 
;
_space_group_IT_number 14
_symmetry_cell_setting monoclinic
_symmetry_space_group_name_Hall '-P 2ybc'
_symmetry_space_group_name_H-M 'P 1 21/c 1'
_atom_sites_solution_hydrogens geom
_atom_sites_solution_primary direct
_atom_sites_solution_secondary difmap
_audit_creation_method SHELXL-97
_cell_angle_alpha 90.00
_cell_angle_beta 94.2870(10)
_cell_angle_gamma 90.00
_cell_formula_units_Z 4
_cell_length_a 11.3891(7)
_cell_length_b 17.9746(11)
_cell_length_c 18.1516(11)
_cell_measurement_reflns_used 4856
_cell_measurement_temperature 193(2)
_cell_measurement_theta_max 26.080
_cell_measurement_theta_min 2.750
_cell_volume 3705.5(4)
_computing_cell_refinement 'SMART (Bruker, 2001)'
_computing_data_collection 'SMART (Bruker, 2001)'
_computing_data_reduction 'SAINT (Bruker, 2003)'
_computing_molecular_graphics 'SHELXTL (Bruker, 2000)'
_computing_publication_material 'SHELXTL (Bruker, 2000)'
_computing_structure_refinement 'SHELXL-97 (Sheldrick, 1997)'
_computing_structure_solution 'SHELXS-97 (Sheldrick, 1990)'
_diffrn_ambient_temperature 193(2)
_diffrn_measured_fraction_theta_full 0.999
_diffrn_measured_fraction_theta_max 0.999
_diffrn_measurement_device_type 'Bruker Smart APEX CCD'
_diffrn_radiation_monochromator graphite
_diffrn_radiation_source 'fine-focus sealed tube'
_diffrn_radiation_type MoK\a
_diffrn_radiation_wavelength 0.71073
_diffrn_reflns_av_R_equivalents 0.0440
_diffrn_reflns_av_sigmaI/netI 0.0536
_diffrn_reflns_limit_h_max 14
_diffrn_reflns_limit_h_min -14
_diffrn_reflns_limit_k_max 15
_diffrn_reflns_limit_k_min -23
_diffrn_reflns_limit_l_max 23
_diffrn_reflns_limit_l_min -23
_diffrn_reflns_number 25863
_diffrn_reflns_theta_full 27.89
_diffrn_reflns_theta_max 27.89
_diffrn_reflns_theta_min 1.60
_exptl_absorpt_coefficient_mu 1.332
_exptl_absorpt_correction_T_max 0.7765
_exptl_absorpt_correction_T_min 0.7319
_exptl_absorpt_correction_type multi-scan
_exptl_absorpt_process_details 'SADABS (Sheldrick, 2002)'
_exptl_crystal_colour colorless
_exptl_crystal_density_diffrn 1.375
_exptl_crystal_density_method 'not measured'
_exptl_crystal_description prisms
_exptl_crystal_F_000 1612
_exptl_crystal_size_max 0.25
_exptl_crystal_size_mid 0.20
_exptl_crystal_size_min 0.20
_refine_diff_density_max 0.579
_refine_diff_density_min -0.344
_refine_diff_density_rms 0.078
_refine_ls_extinction_method none
_refine_ls_goodness_of_fit_ref 1.019
_refine_ls_hydrogen_treatment constr
_refine_ls_matrix_type full
_refine_ls_number_parameters 416
_refine_ls_number_reflns 8830
_refine_ls_number_restraints 0
_refine_ls_restrained_S_all 1.019
_refine_ls_R_factor_all 0.0763
_refine_ls_R_factor_gt 0.0475
_refine_ls_shift/su_max 0.002
_refine_ls_shift/su_mean 0.000
_refine_ls_structure_factor_coef Fsqd
_refine_ls_weighting_details 'calc w=1/[\s^2^(Fo^2^)+(0.0512P)^2^+0.3690P] where P=(Fo^2^+2Fc^2^)/3'
_refine_ls_weighting_scheme calc
_refine_ls_wR_factor_gt 0.1011
_refine_ls_wR_factor_ref 0.1160
_reflns_number_gt 6215
_reflns_number_total 8830
_reflns_threshold_expression >2sigma(I)
_cod_data_source_file ic801836k_si_002_8.cif
_cod_data_source_block 8
_cod_original_sg_symbol_H-M 'P 21/c'
_cod_database_code 4301248

loop_
_symmetry_equiv_pos_as_xyz
'x, y, z'
'-x, y+1/2, -z+1/2'
'-x, -y, -z'
'x, -y-1/2, z-1/2'

loop_
_atom_site_label
_atom_site_type_symbol
_atom_site_fract_x
_atom_site_fract_y
_atom_site_fract_z
_atom_site_U_iso_or_equiv
_atom_site_adp_type
_atom_site_occupancy
_atom_site_symmetry_multiplicity
_atom_site_calc_flag
_atom_site_refinement_flags
_atom_site_disorder_assembly
_atom_site_disorder_group
Cu1 Cu 0.81732(3) 0.06494(2) 0.024410(19) 0.03355(11) Uani 1 1 d . . .
Cu2 Cu 0.99134(3) -0.03050(2) 0.08332(2) 0.03685(11) Uani 1 1 d . . .
S2 S 0.80285(7) -0.03597(4) 0.09431(4) 0.03299(17) Uani 1 1 d . . .
S1 S 0.81949(7) 0.03877(4) -0.09873(4) 0.03355(17) Uani 1 1 d . . .
P1 P 0.79493(7) 0.18913(4) 0.03178(4) 0.03119(18) Uani 1 1 d . . .
C20 C 0.7587(3) -0.05704(18) -0.21228(16) 0.0384(7) Uani 1 1 d . . .
H20A H 0.8379 -0.0489 -0.2298 0.046 Uiso 1 1 calc R . .
H20B H 0.7064 -0.0167 -0.2324 0.046 Uiso 1 1 calc R . .
C19 C 0.7660(3) -0.05477(16) -0.12760(16) 0.0321(6) Uani 1 1 d . . .
C13 C 0.7699(3) 0.23712(17) 0.11836(16) 0.0354(7) Uani 1 1 d . . .
C29 C 0.7963(3) -0.02131(16) 0.19501(15) 0.0323(6) Uani 1 1 d . . .
C23 C 0.7976(3) -0.19261(18) -0.12411(17) 0.0401(7) Uani 1 1 d . . .
H23 H 0.8505 -0.2333 -0.1039 0.048 Uiso 1 1 calc R . .
C22 C 0.6421(3) -0.06555(18) -0.10185(17) 0.0391(7) Uani 1 1 d . . .
H22A H 0.5898 -0.0251 -0.1216 0.047 Uiso 1 1 calc R . .
H22B H 0.6449 -0.0639 -0.0472 0.047 Uiso 1 1 calc R . .
C1 C 0.9099(2) 0.24649(16) -0.00543(16) 0.0325(6) Uani 1 1 d . . .
C5 C 1.0216(3) 0.3595(2) -0.0137(2) 0.0526(9) Uani 1 1 d . . .
H5 H 1.0350 0.4098 0.0006 0.063 Uiso 1 1 calc R . .
C21 C 0.8463(3) -0.11724(16) -0.09653(16) 0.0353(7) Uani 1 1 d . . .
H21A H 0.8508 -0.1160 -0.0419 0.042 Uiso 1 1 calc R . .
H21B H 0.9267 -0.1102 -0.1126 0.042 Uiso 1 1 calc R . .
C2 C 0.9807(3) 0.21526(18) -0.05519(18) 0.0439(8) Uani 1 1 d . . .
H2 H 0.9670 0.1652 -0.0703 0.053 Uiso 1 1 calc R . .
C8 C 0.5751(3) 0.15486(19) -0.03484(17) 0.0399(7) Uani 1 1 d . . .
H8 H 0.5881 0.1079 -0.0117 0.048 Uiso 1 1 calc R . .
C24 C 0.7919(3) -0.19426(18) -0.20886(18) 0.0433(8) Uani 1 1 d . . .
H24A H 0.8718 -0.1871 -0.2258 0.052 Uiso 1 1 calc R . .
H24B H 0.7621 -0.2432 -0.2270 0.052 Uiso 1 1 calc R . .
C14 C 0.8628(3) 0.2408(2) 0.17258(18) 0.0496(9) Uani 1 1 d . . .
H14 H 0.9366 0.2192 0.1637 0.060 Uiso 1 1 calc R . .
C7 C 0.6615(3) 0.20978(17) -0.02699(15) 0.0329(6) Uani 1 1 d . . .
C28 C 0.6744(3) -0.20395(19) -0.09825(19) 0.0495(9) Uani 1 1 d . . .
H28A H 0.6777 -0.2034 -0.0436 0.059 Uiso 1 1 calc R . .
H28B H 0.6429 -0.2527 -0.1156 0.059 Uiso 1 1 calc R . .
C25 C 0.7105(3) -0.13265(19) -0.24012(17) 0.0419(8) Uani 1 1 d . . .
H25 H 0.7066 -0.1339 -0.2953 0.050 Uiso 1 1 calc R . .
C32 C 0.8675(3) 0.0461(2) 0.22181(18) 0.0490(9) Uani 1 1 d . . .
H32A H 0.8364 0.0912 0.1958 0.059 Uiso 1 1 calc R . .
H32B H 0.9506 0.0397 0.2107 0.059 Uiso 1 1 calc R . .
C9 C 0.4700(3) 0.1686(2) -0.07636(18) 0.0479(9) Uani 1 1 d . . .
H9 H 0.4108 0.1313 -0.0806 0.058 Uiso 1 1 calc R . .
C6 C 0.9320(3) 0.31990(19) 0.01530(19) 0.0448(8) Uani 1 1 d . . .
H6 H 0.8849 0.3431 0.0498 0.054 Uiso 1 1 calc R . .
C27 C 0.5938(3) -0.1411(2) -0.12960(19) 0.0461(8) Uani 1 1 d . . .
H27 H 0.5131 -0.1483 -0.1125 0.055 Uiso 1 1 calc R . .
C12 C 0.6411(3) 0.2770(2) -0.06215(18) 0.0462(8) Uani 1 1 d . . .
H12 H 0.6992 0.3149 -0.0575 0.055 Uiso 1 1 calc R . .
C30 C 0.8440(4) -0.0907(2) 0.23437(18) 0.0516(9) Uani 1 1 d . . .
H30A H 0.9266 -0.0991 0.2230 0.062 Uiso 1 1 calc R . .
H30B H 0.7969 -0.1345 0.2171 0.062 Uiso 1 1 calc R . .
C26 C 0.5870(3) -0.1439(2) -0.21370(18) 0.0488(9) Uani 1 1 d . . .
H26A H 0.5337 -0.1044 -0.2343 0.059 Uiso 1 1 calc R . .
H26B H 0.5552 -0.1926 -0.2311 0.059 Uiso 1 1 calc R . .
C4 C 1.0918(3) 0.3268(2) -0.0634(2) 0.0519(9) Uani 1 1 d . . .
H4 H 1.1536 0.3543 -0.0830 0.062 Uiso 1 1 calc R . .
C18 C 0.6633(3) 0.2676(2) 0.13324(19) 0.0476(8) Uani 1 1 d . . .
H18 H 0.5988 0.2656 0.0969 0.057 Uiso 1 1 calc R . .
C11 C 0.5361(3) 0.2898(2) -0.1044(2) 0.0558(10) Uani 1 1 d . . .
H11 H 0.5230 0.3362 -0.1287 0.067 Uiso 1 1 calc R . .
C10 C 0.4513(3) 0.2352(2) -0.11110(19) 0.0522(9) Uani 1 1 d . . .
H10 H 0.3795 0.2439 -0.1399 0.063 Uiso 1 1 calc R . .
C17 C 0.6489(4) 0.3015(2) 0.2010(2) 0.0642(11) Uani 1 1 d . . .
H17 H 0.5749 0.3221 0.2108 0.077 Uiso 1 1 calc R . .
C31 C 0.6678(3) -0.0100(2) 0.21198(19) 0.0527(9) Uani 1 1 d . . .
H31A H 0.6201 -0.0534 0.1944 0.063 Uiso 1 1 calc R . .
H31B H 0.6355 0.0349 0.1862 0.063 Uiso 1 1 calc R . .
C33 C 0.8604(4) 0.0557(2) 0.30566(19) 0.0600(11) Uani 1 1 d . . .
H33 H 0.9076 0.1001 0.3232 0.072 Uiso 1 1 calc R . .
C38 C 0.7330(4) 0.0663(2) 0.3220(2) 0.0675(12) Uani 1 1 d . . .
H38A H 0.7278 0.0730 0.3758 0.081 Uiso 1 1 calc R . .
H38B H 0.7008 0.1114 0.2966 0.081 Uiso 1 1 calc R . .
C35 C 0.8377(4) -0.0811(2) 0.3186(2) 0.0662(12) Uani 1 1 d . . .
H35 H 0.8698 -0.1266 0.3447 0.079 Uiso 1 1 calc R . .
C15 C 0.8488(4) 0.2756(2) 0.2393(2) 0.0628(11) Uani 1 1 d . . .
H15 H 0.9135 0.2790 0.2753 0.075 Uiso 1 1 calc R . .
C34 C 0.9093(4) -0.0137(3) 0.3446(2) 0.0689(12) Uani 1 1 d . . .
H34A H 0.9925 -0.0208 0.3338 0.083 Uiso 1 1 calc R . .
H34B H 0.9064 -0.0079 0.3987 0.083 Uiso 1 1 calc R . .
C3 C 1.0715(3) 0.2544(2) -0.0841(2) 0.0551(9) Uani 1 1 d . . .
H3 H 1.1194 0.2311 -0.1180 0.066 Uiso 1 1 calc R . .
C16 C 0.7424(4) 0.3051(2) 0.2538(2) 0.0680(12) Uani 1 1 d . . .
H16 H 0.7328 0.3280 0.3001 0.082 Uiso 1 1 calc R . .
C37 C 0.6621(4) -0.0010(3) 0.2958(2) 0.0643(11) Uani 1 1 d . . .
H37 H 0.5783 0.0061 0.3071 0.077 Uiso 1 1 calc R . .
C36 C 0.7104(4) -0.0700(2) 0.3347(2) 0.0736(13) Uani 1 1 d . . .
H36A H 0.6634 -0.1139 0.3175 0.088 Uiso 1 1 calc R . .
H36B H 0.7047 -0.0649 0.3886 0.088 Uiso 1 1 calc R . .
C39 C 0.5552(4) 0.4808(3) 0.0135(3) 0.0769(13) Uani 1 1 d . . .
H39A H 0.5337 0.4343 0.0384 0.092 Uiso 1 1 calc R . .
H39B H 0.5978 0.4666 -0.0300 0.092 Uiso 1 1 calc R . .
C40 C 0.6373(4) 0.5230(3) 0.0650(3) 0.0843(15) Uani 1 1 d . . .
H40A H 0.5972 0.5343 0.1102 0.101 Uiso 1 1 calc R . .
H40B H 0.6556 0.5710 0.0416 0.101 Uiso 1 1 calc R . .
C41 C 0.7504(4) 0.4838(3) 0.0867(3) 0.0864(15) Uani 1 1 d . . .
H41A H 0.7335 0.4348 0.1072 0.130 Uiso 1 1 calc R . .
H41B H 0.7966 0.5132 0.1239 0.130 Uiso 1 1 calc R . .
H41C H 0.7954 0.4775 0.0431 0.130 Uiso 1 1 calc R . .

loop_
_atom_site_aniso_label
_atom_site_aniso_U_11
_atom_site_aniso_U_22
_atom_site_aniso_U_33
_atom_site_aniso_U_23
_atom_site_aniso_U_13
_atom_site_aniso_U_12
Cu1 0.0396(2) 0.0275(2) 0.03279(19) 0.00042(16) -0.00284(15) -0.00193(16)
Cu2 0.0377(2) 0.0328(2) 0.0400(2) -0.00379(17) 0.00266(16) -0.00246(17)
S2 0.0380(4) 0.0285(4) 0.0321(4) -0.0005(3) 0.0001(3) -0.0047(3)
S1 0.0388(4) 0.0287(4) 0.0327(4) -0.0008(3) -0.0003(3) -0.0005(3)
P1 0.0369(4) 0.0258(4) 0.0300(4) -0.0010(3) -0.0031(3) -0.0017(3)
C20 0.0420(17) 0.0427(19) 0.0295(15) -0.0026(14) -0.0038(13) 0.0032(15)
C19 0.0380(16) 0.0268(15) 0.0307(14) -0.0033(12) -0.0031(12) -0.0009(13)
C13 0.0487(18) 0.0269(15) 0.0300(15) -0.0018(13) -0.0005(13) -0.0050(14)
C29 0.0386(16) 0.0286(15) 0.0296(14) 0.0005(13) 0.0025(12) 0.0000(13)
C23 0.0473(18) 0.0298(16) 0.0424(17) -0.0044(14) -0.0027(14) 0.0018(14)
C22 0.0368(16) 0.0411(19) 0.0391(16) -0.0062(15) 0.0020(13) -0.0004(15)
C1 0.0365(16) 0.0281(15) 0.0314(15) 0.0031(13) -0.0063(12) -0.0036(13)
C5 0.066(2) 0.0339(18) 0.057(2) -0.0035(17) -0.0023(19) -0.0186(18)
C21 0.0379(16) 0.0324(16) 0.0345(15) -0.0025(14) -0.0042(13) -0.0014(13)
C2 0.054(2) 0.0305(17) 0.0472(18) -0.0042(15) 0.0053(16) -0.0072(15)
C8 0.0434(18) 0.0371(18) 0.0391(17) -0.0007(15) 0.0009(14) -0.0029(15)
C24 0.0448(18) 0.0365(18) 0.0481(19) -0.0143(16) -0.0007(15) 0.0003(15)
C14 0.060(2) 0.048(2) 0.0392(18) -0.0030(16) -0.0063(16) -0.0023(18)
C7 0.0354(16) 0.0328(16) 0.0301(14) -0.0008(13) 0.0004(12) -0.0001(13)
C28 0.063(2) 0.0363(19) 0.049(2) -0.0074(17) 0.0061(17) -0.0169(17)
C25 0.0442(18) 0.049(2) 0.0316(15) -0.0086(15) -0.0049(13) 0.0018(16)
C32 0.063(2) 0.046(2) 0.0374(17) -0.0019(16) -0.0026(16) -0.0147(18)
C9 0.0402(18) 0.056(2) 0.0464(19) -0.0085(18) -0.0047(15) -0.0136(17)
C6 0.053(2) 0.0361(18) 0.0459(19) -0.0043(16) 0.0054(15) -0.0037(16)
C27 0.0395(18) 0.051(2) 0.0481(19) -0.0109(17) 0.0038(15) -0.0112(16)
C12 0.0436(19) 0.043(2) 0.0507(19) 0.0092(17) -0.0083(15) -0.0081(16)
C30 0.077(3) 0.041(2) 0.0372(18) 0.0064(16) 0.0059(17) 0.0117(19)
C26 0.0411(18) 0.054(2) 0.0493(19) -0.0169(18) -0.0099(15) -0.0050(16)
C4 0.048(2) 0.052(2) 0.055(2) 0.0032(19) 0.0015(17) -0.0174(18)
C18 0.051(2) 0.046(2) 0.0462(19) -0.0124(17) 0.0067(16) -0.0086(17)
C11 0.054(2) 0.054(2) 0.057(2) 0.0211(19) -0.0135(18) 0.0003(19)
C10 0.0410(19) 0.071(3) 0.0426(19) 0.0063(19) -0.0096(15) -0.0033(18)
C17 0.072(3) 0.066(3) 0.058(2) -0.019(2) 0.024(2) -0.009(2)
C31 0.048(2) 0.063(3) 0.049(2) -0.0055(19) 0.0083(16) 0.0030(18)
C33 0.094(3) 0.048(2) 0.0365(18) -0.0069(17) -0.0023(19) -0.021(2)
C38 0.111(4) 0.052(2) 0.041(2) -0.0023(19) 0.017(2) 0.018(2)
C35 0.111(4) 0.046(2) 0.041(2) 0.0134(18) 0.003(2) 0.019(2)
C15 0.086(3) 0.061(3) 0.040(2) -0.0105(19) -0.013(2) -0.014(2)
C34 0.081(3) 0.087(3) 0.0359(19) 0.001(2) -0.0150(19) 0.006(3)
C3 0.056(2) 0.050(2) 0.061(2) -0.0054(19) 0.0170(18) -0.0075(19)
C16 0.111(4) 0.055(3) 0.040(2) -0.0185(19) 0.018(2) -0.025(3)
C37 0.063(3) 0.075(3) 0.058(2) -0.005(2) 0.025(2) 0.005(2)
C36 0.123(4) 0.056(3) 0.046(2) 0.000(2) 0.033(2) -0.019(3)
C39 0.069(3) 0.088(4) 0.076(3) -0.021(3) 0.018(2) -0.010(3)
C40 0.071(3) 0.088(4) 0.095(4) -0.024(3) 0.013(3) -0.004(3)
C41 0.090(4) 0.072(3) 0.097(4) -0.009(3) 0.008(3) 0.006(3)

loop_
_atom_type_symbol
_atom_type_description
_atom_type_scat_dispersion_real
_atom_type_scat_dispersion_imag
_atom_type_scat_source
C C 0.0033 0.0016 'International Tables Vol C Tables 4.2.6.8 and 6.1.1.4'
H H 0.0000 0.0000 'International Tables Vol C Tables 4.2.6.8 and 6.1.1.4'
P P 0.1023 0.0942 'International Tables Vol C Tables 4.2.6.8 and 6.1.1.4'
S S 0.1246 0.1234 'International Tables Vol C Tables 4.2.6.8 and 6.1.1.4'
Cu Cu 0.3201 1.2651 'International Tables Vol C Tables 4.2.6.8 and 6.1.1.4'

loop_
_geom_angle_atom_site_label_1
_geom_angle_atom_site_label_2
_geom_angle_atom_site_label_3
_geom_angle
_geom_angle_site_symmetry_1
_geom_angle_site_symmetry_3
_geom_angle_publ_flag
S2 Cu1 P1 139.47(3) . . ?
S2 Cu1 S1 113.34(3) . . ?
P1 Cu1 S1 105.75(3) . . ?
S2 Cu1 Cu2 50.05(2) . . ?
P1 Cu1 Cu2 132.13(2) . . ?
S1 Cu1 Cu2 100.95(2) . . ?
S1 Cu2 S2 165.71(3) 3_755 . ?
S1 Cu2 Cu1 140.40(3) 3_755 . ?
S2 Cu2 Cu1 51.77(2) . . ?
C29 S2 Cu2 101.35(10) . . ?
C29 S2 Cu1 117.14(10) . . ?
Cu2 S2 Cu1 78.18(3) . . ?
C19 S1 Cu2 106.17(10) . 3_755 ?
C19 S1 Cu1 115.87(10) . . ?
Cu2 S1 Cu1 88.34(3) 3_755 . ?
C7 P1 C13 103.24(14) . . ?
C7 P1 C1 104.84(13) . . ?
C13 P1 C1 102.24(14) . . ?
C7 P1 Cu1 105.04(10) . . ?
C13 P1 Cu1 122.87(10) . . ?
C1 P1 Cu1 116.63(10) . . ?
C19 C20 C25 110.1(3) . . ?
C21 C19 C22 109.5(3) . . ?
C21 C19 C20 109.7(2) . . ?
C22 C19 C20 108.7(2) . . ?
C21 C19 S1 112.81(19) . . ?
C22 C19 S1 108.6(2) . . ?
C20 C19 S1 107.5(2) . . ?
C18 C13 C14 118.5(3) . . ?
C18 C13 P1 123.4(2) . . ?
C14 C13 P1 118.0(3) . . ?
C32 C29 C30 110.0(3) . . ?
C32 C29 C31 109.0(3) . . ?
C30 C29 C31 109.1(3) . . ?
C32 C29 S2 111.7(2) . . ?
C30 C29 S2 107.9(2) . . ?
C31 C29 S2 109.0(2) . . ?
C28 C23 C21 109.7(3) . . ?
C28 C23 C24 109.6(3) . . ?
C21 C23 C24 109.3(3) . . ?
C19 C22 C27 109.1(3) . . ?
C2 C1 C6 117.5(3) . . ?
C2 C1 P1 118.8(2) . . ?
C6 C1 P1 123.6(3) . . ?
C4 C5 C6 120.7(3) . . ?
C19 C21 C23 109.6(2) . . ?
C1 C2 C3 122.2(3) . . ?
C9 C8 C7 120.2(3) . . ?
C25 C24 C23 109.7(3) . . ?
C15 C14 C13 120.6(4) . . ?
C12 C7 C8 118.7(3) . . ?
C12 C7 P1 123.5(2) . . ?
C8 C7 P1 117.7(2) . . ?
C23 C28 C27 109.0(3) . . ?
C24 C25 C26 109.5(3) . . ?
C24 C25 C20 109.1(2) . . ?
C26 C25 C20 109.1(3) . . ?
C29 C32 C33 109.9(3) . . ?
C10 C9 C8 120.4(3) . . ?
C5 C6 C1 120.7(3) . . ?
C26 C27 C22 110.4(3) . . ?
C26 C27 C28 109.3(3) . . ?
C22 C27 C28 109.8(3) . . ?
C7 C12 C11 120.6(3) . . ?
C29 C30 C35 109.4(3) . . ?
C27 C26 C25 109.3(2) . . ?
C3 C4 C5 119.3(3) . . ?
C13 C18 C17 120.7(3) . . ?
C10 C11 C12 120.0(3) . . ?
C9 C10 C11 120.1(3) . . ?
C16 C17 C18 119.9(4) . . ?
C29 C31 C37 108.9(3) . . ?
C38 C33 C34 109.6(3) . . ?
C38 C33 C32 109.3(3) . . ?
C34 C33 C32 108.9(3) . . ?
C37 C38 C33 109.6(3) . . ?
C36 C35 C34 109.5(4) . . ?
C36 C35 C30 108.7(3) . . ?
C34 C35 C30 109.5(3) . . ?
C16 C15 C14 120.5(4) . . ?
C35 C34 C33 110.0(3) . . ?
C4 C3 C2 119.6(4) . . ?
C15 C16 C17 119.8(4) . . ?
C36 C37 C38 110.1(4) . . ?
C36 C37 C31 109.6(3) . . ?
C38 C37 C31 109.6(3) . . ?
C37 C36 C35 109.8(3) . . ?
C40 C39 C39 116.7(5) . 3_665 ?
C39 C40 C41 114.5(4) . . ?

loop_
_geom_bond_atom_site_label_1
_geom_bond_atom_site_label_2
_geom_bond_distance
_geom_bond_site_symmetry_2
_geom_bond_publ_flag
Cu1 S2 2.2266(8) . ?
Cu1 P1 2.2520(9) . ?
Cu1 S1 2.2861(8) . ?
Cu1 Cu2 2.7744(5) . ?
Cu2 S1 2.1567(8) 3_755 ?
Cu2 S2 2.1730(8) . ?
S2 C29 1.854(3) . ?
S1 C19 1.851(3) . ?
S1 Cu2 2.1567(8) 3_755 ?
P1 C7 1.829(3) . ?
P1 C13 1.834(3) . ?
P1 C1 1.834(3) . ?
C20 C19 1.534(4) . ?
C20 C25 1.537(4) . ?
C19 C21 1.529(4) . ?
C19 C22 1.532(4) . ?
C13 C18 1.378(4) . ?
C13 C14 1.392(4) . ?
C29 C32 1.518(4) . ?
C29 C30 1.518(4) . ?
C29 C31 1.532(4) . ?
C23 C28 1.525(5) . ?
C23 C21 1.534(4) . ?
C23 C24 1.535(4) . ?
C22 C27 1.536(4) . ?
C1 C2 1.375(4) . ?
C1 C6 1.390(4) . ?
C5 C4 1.380(5) . ?
C5 C6 1.381(5) . ?
C2 C3 1.385(5) . ?
C8 C9 1.387(4) . ?
C8 C7 1.394(4) . ?
C24 C25 1.526(4) . ?
C14 C15 1.383(5) . ?
C7 C12 1.377(4) . ?
C28 C27 1.538(5) . ?
C25 C26 1.533(5) . ?
C32 C33 1.540(5) . ?
C9 C10 1.362(5) . ?
C27 C26 1.523(5) . ?
C12 C11 1.391(4) . ?
C30 C35 1.545(5) . ?
C4 C3 1.371(5) . ?
C18 C17 1.392(5) . ?
C11 C10 1.376(5) . ?
C17 C16 1.381(6) . ?
C31 C37 1.536(5) . ?
C33 C38 1.514(6) . ?
C33 C34 1.519(6) . ?
C38 C37 1.511(6) . ?
C35 C36 1.514(6) . ?
C35 C34 1.516(6) . ?
C15 C16 1.366(6) . ?
C37 C36 1.510(6) . ?
C39 C40 1.481(6) . ?
C39 C39 1.484(9) 3_665 ?
C40 C41 1.496(6) . ?
